data_2242544
loop_
_publ_author_name
'Peters, Morten K.'
'N\"ather, Christian'
'Herges, Rainer'

_publ_section_title
;
 Crystal structure of 2-[2-(pyridin-3-yl)diazen-1-yl]aniline
;
_journal_coeditor_code WM5450
_journal_issue 7
_journal_name_full 'Acta Crystallographica Section E'
_journal_page_first 1013
_journal_page_last 1016
_journal_paper_doi 10.1107/S2056989018008605
_journal_volume 74
_journal_year 2018
_chemical_formula_iupac 'C11 H10 N4'
_chemical_formula_moiety 'C11 H10 N4'
_chemical_formula_sum 'C11 H10 N4'
_chemical_formula_weight 198.23
_chemical_name_systematic
;
2-[2-(Pyridin-3-yl)diazen-1-yl]aniline
;
_space_group_crystal_system monoclinic
_space_group_IT_number 13
_space_group_name_Hall '-P 2yac'
_space_group_name_H-M_alt 'P 1 2/n 1'
_symmetry_space_group_name_Hall '-P 2yac'
_symmetry_space_group_name_H-M 'P 1 2/n 1'
_atom_sites_solution_hydrogens mixed
_audit_creation_method SHELXL-2014
_cell_angle_alpha 90
_cell_angle_beta 113.046(7)
_cell_angle_gamma 90
_cell_formula_units_Z 4
_cell_length_a 13.2798(8)
_cell_length_b 5.9792(3)
_cell_length_c 13.4130(9)
_cell_measurement_reflns_used 8233
_cell_measurement_temperature 200(2)
_cell_measurement_theta_max 27.00
_cell_measurement_theta_min 3.301
_cell_volume 980.03(11)
_computing_cell_refinement
;
X-AREA (Stoe, 2008)
;
_computing_data_collection
;
X-AREA (Stoe, 2008)
;
_computing_data_reduction
;
X-AREA (Stoe, 2008)
;
_computing_molecular_graphics
;
XP (Sheldrick, 2008) and DIAMOND (Brandenburg, 2014)
;
_computing_publication_material
;
publCIF (Westrip, 2010)
;
_computing_structure_refinement
;
SHELXL2014 (Sheldrick, 2015)
;
_computing_structure_solution
;
SHELXS97 (Sheldrick, 2008)
;
_diffrn_ambient_temperature 200(2)
_diffrn_measured_fraction_theta_full 0.993
_diffrn_measured_fraction_theta_max 0.994
_diffrn_measurement_device_type 'Stoe IPDS-1'
_diffrn_measurement_method 'Phi scans'
_diffrn_radiation_type MoK\a
_diffrn_radiation_wavelength 0.71073
_diffrn_reflns_av_R_equivalents 0.0726
_diffrn_reflns_limit_h_max 16
_diffrn_reflns_limit_h_min -16
_diffrn_reflns_limit_k_max 7
_diffrn_reflns_limit_k_min -7
_diffrn_reflns_limit_l_max 17
_diffrn_reflns_limit_l_min -17
_diffrn_reflns_number 8233
_diffrn_reflns_theta_full 25.242
_diffrn_reflns_theta_max 27.000
_diffrn_reflns_theta_min 3.301
_exptl_absorpt_coefficient_mu 0.086
_exptl_absorpt_correction_type none
_exptl_crystal_colour orange
_exptl_crystal_density_diffrn 1.344
_exptl_crystal_description block
_exptl_crystal_F_000 416
_exptl_crystal_size_max 0.20
_exptl_crystal_size_mid 0.15
_exptl_crystal_size_min 0.15
_refine_diff_density_max 0.206
_refine_diff_density_min -0.182
_refine_ls_extinction_coef 0.054(14)
_refine_ls_extinction_expression Fc^*^=kFc[1+0.001xFc^2^\l^3^/sin(2\q)]^-1/4^
_refine_ls_extinction_method
;
SHELXL2014 (Sheldrick, 2015)
;
_refine_ls_goodness_of_fit_ref 1.039
_refine_ls_hydrogen_treatment mixed
_refine_ls_matrix_type full
_refine_ls_number_parameters 145
_refine_ls_number_reflns 2137
_refine_ls_number_restraints 0
_refine_ls_restrained_S_all 1.039
_refine_ls_R_factor_all 0.0483
_refine_ls_R_factor_gt 0.0387
_refine_ls_shift/su_max 0.000
_refine_ls_shift/su_mean 0.000
_refine_ls_structure_factor_coef Fsqd
_refine_ls_weighting_details 'w=1/[\s^2^(Fo^2^)+(0.0675P)^2^+0.0778P] where P=(Fo^2^+2Fc^2^)/3'
_refine_ls_weighting_scheme calc
_refine_ls_wR_factor_gt 0.1078
_refine_ls_wR_factor_ref 0.1133
_reflns_number_gt 1731
_reflns_number_total 2137
_reflns_threshold_expression 'I > 2\s(I)'
_cod_data_source_file wm5450sup1.cif
_cod_data_source_block I
_cod_database_code 2242544
_shelx_space_group_comment
;
The symmetry employed for this shelxl refinement is uniquely defined
by the following loop, which should always be used as a source of
symmetry information in preference to the above space-group names.
They are only intended as comments.
;
_shelxl_version_number 2.014

loop_
_space_group_symop_operation_xyz
'x, y, z'
'-x+1/2, y, -z+1/2'
'-x, -y, -z'
'x-1/2, -y, z-1/2'

loop_
_atom_site_type_symbol
_atom_site_label
_atom_site_fract_x
_atom_site_fract_y
_atom_site_fract_z
_atom_site_U_iso_or_equiv
_atom_site_adp_type
_atom_site_calc_flag
_atom_site_occupancy
C C1 0.42109(8) 0.49909(17) 0.67373(8) 0.0197(3) Uani d 1
C C2 0.40530(8) 0.65338(19) 0.74372(9) 0.0240(3) Uani d 1
H H2 0.3449 0.6313 0.7638 0.029 Uiso calc 1
N N1 0.46934(7) 0.83068(16) 0.78456(8) 0.0264(3) Uani d 1
C C3 0.55368(9) 0.85966(19) 0.75476(9) 0.0252(3) Uani d 1
H H3 0.5997 0.9861 0.7817 0.030 Uiso calc 1
C C4 0.57689(9) 0.71309(19) 0.68624(9) 0.0261(3) Uani d 1
H H4 0.6382 0.7387 0.6680 0.031 Uiso calc 1
C C5 0.51034(9) 0.53033(18) 0.64487(9) 0.0236(3) Uani d 1
H H5 0.5248 0.4281 0.5979 0.028 Uiso calc 1
N N2 0.34292(7) 0.32432(14) 0.63669(7) 0.0218(2) Uani d 1
N N3 0.35904(7) 0.19490(15) 0.56895(7) 0.0216(2) Uani d 1
C C6 0.28594(8) 0.01793(17) 0.52757(8) 0.0205(3) Uani d 1
C C7 0.19205(8) -0.03083(18) 0.55077(8) 0.0221(3) Uani d 1
C C8 0.13128(9) -0.22461(19) 0.50278(9) 0.0272(3) Uani d 1
H H8 0.0687 -0.2617 0.5171 0.033 Uiso calc 1
C C9 0.16052(9) -0.3602(2) 0.43605(9) 0.0294(3) Uani d 1
H H9 0.1186 -0.4903 0.4059 0.035 Uiso calc 1
C C10 0.25156(10) -0.30942(19) 0.41168(9) 0.0291(3) Uani d 1
H H10 0.2705 -0.4022 0.3642 0.035 Uiso calc 1
C C11 0.31265(9) -0.12381(19) 0.45757(9) 0.0247(3) Uani d 1
H H11 0.3747 -0.0897 0.4418 0.030 Uiso calc 1
N N4 0.15968(9) 0.09982(18) 0.61468(9) 0.0308(3) Uani d 1
H H1N4 0.2024(12) 0.210(2) 0.6510(12) 0.034(4) Uiso d 1
H H2N4 0.1081(13) 0.045(3) 0.6365(13) 0.045(4) Uiso d 1

loop_
_atom_site_aniso_label
_atom_site_aniso_U_11
_atom_site_aniso_U_22
_atom_site_aniso_U_33
_atom_site_aniso_U_12
_atom_site_aniso_U_13
_atom_site_aniso_U_23
C1 0.0178(5) 0.0203(5) 0.0213(5) 0.0009(4) 0.0080(4) 0.0027(4)
C2 0.0186(5) 0.0268(6) 0.0293(5) 0.0009(4) 0.0125(4) -0.0011(4)
N1 0.0232(5) 0.0264(5) 0.0313(5) 0.0005(4) 0.0125(4) -0.0045(4)
C3 0.0219(5) 0.0222(5) 0.0309(6) -0.0024(4) 0.0098(4) -0.0007(4)
C4 0.0221(5) 0.0284(6) 0.0321(6) -0.0021(4) 0.0152(4) 0.0021(5)
C5 0.0242(5) 0.0251(6) 0.0262(6) 0.0005(4) 0.0150(4) 0.0000(4)
N2 0.0211(4) 0.0221(5) 0.0240(5) -0.0010(3) 0.0106(4) 0.0000(4)
N3 0.0220(4) 0.0196(5) 0.0238(5) -0.0001(3) 0.0097(4) 0.0019(4)
C6 0.0203(5) 0.0198(5) 0.0211(5) 0.0008(4) 0.0078(4) 0.0032(4)
C7 0.0208(5) 0.0240(6) 0.0208(5) -0.0005(4) 0.0073(4) 0.0037(4)
C8 0.0226(5) 0.0300(6) 0.0274(6) -0.0050(4) 0.0080(4) 0.0028(5)
C9 0.0279(6) 0.0238(6) 0.0301(6) -0.0046(4) 0.0045(5) -0.0016(5)
C10 0.0304(6) 0.0255(6) 0.0296(6) 0.0034(5) 0.0099(5) -0.0029(5)
C11 0.0236(5) 0.0249(6) 0.0267(6) 0.0025(4) 0.0110(4) 0.0023(4)
N4 0.0291(5) 0.0351(6) 0.0362(6) -0.0100(4) 0.0214(4) -0.0073(5)

loop_
_atom_type_symbol
_atom_type_description
_atom_type_scat_dispersion_real
_atom_type_scat_dispersion_imag
_atom_type_scat_source
C C 0.0033 0.0016 'International Tables Vol C Tables 4.2.6.8 and 6.1.1.4'
H H 0.0000 0.0000 'International Tables Vol C Tables 4.2.6.8 and 6.1.1.4'
N N 0.0061 0.0033 'International Tables Vol C Tables 4.2.6.8 and 6.1.1.4'

loop_
_geom_angle_atom_site_label_1
_geom_angle_atom_site_label_2
_geom_angle_atom_site_label_3
_geom_angle
C2 C1 C5 117.88(10)
C2 C1 N2 116.26(9)
C5 C1 N2 125.86(10)
N1 C2 C1 124.34(10)
N1 C2 H2 117.8
C1 C2 H2 117.8
C2 N1 C3 116.94(9)
N1 C3 C4 122.94(10)
N1 C3 H3 118.5
C4 C3 H3 118.5
C5 C4 C3 119.55(10)
C5 C4 H4 120.2
C3 C4 H4 120.2
C4 C5 C1 118.35(10)
C4 C5 H5 120.8
C1 C5 H5 120.8
N3 N2 C1 113.14(9)
N2 N3 C6 117.34(9)
N3 C6 C11 113.80(9)
N3 C6 C7 126.78(10)
C11 C6 C7 119.42(10)
N4 C7 C8 119.78(10)
N4 C7 C6 122.88(10)
C8 C7 C6 117.34(10)
C9 C8 C7 121.61(10)
C9 C8 H8 119.2
C7 C8 H8 119.2
C8 C9 C10 120.92(10)
C8 C9 H9 119.5
C10 C9 H9 119.5
C11 C10 C9 118.89(10)
C11 C10 H10 120.6
C9 C10 H10 120.6
C10 C11 C6 121.81(10)
C10 C11 H11 119.1
C6 C11 H11 119.1
C7 N4 H1N4 119.2(9)
C7 N4 H2N4 117.8(10)
H1N4 N4 H2N4 119.8(14)

loop_
_geom_bond_atom_site_label_1
_geom_bond_atom_site_label_2
_geom_bond_distance
C1 C2 1.3895(15)
C1 C5 1.3959(14)
C1 N2 1.4186(13)
C2 N1 1.3350(14)
C2 H2 0.9500
N1 C3 1.3397(13)
C3 C4 1.3892(15)
C3 H3 0.9500
C4 C5 1.3781(15)
C4 H4 0.9500
C5 H5 0.9500
N2 N3 1.2738(12)
N3 C6 1.3958(13)
C6 C11 1.4094(15)
C6 C7 1.4283(14)
C7 N4 1.3484(15)
C7 C8 1.4148(15)
C8 C9 1.3716(17)
C8 H8 0.9500
C9 C10 1.4035(17)
C9 H9 0.9500
C10 C11 1.3703(16)
C10 H10 0.9500
C11 H11 0.9500
N4 H1N4 0.881(16)
N4 H2N4 0.904(16)

loop_
_geom_hbond_atom_site_label_D
_geom_hbond_atom_site_label_H
_geom_hbond_atom_site_label_A
_geom_hbond_site_symmetry_A
_geom_hbond_distance_DH
_geom_hbond_distance_HA
_geom_hbond_distance_DA
_geom_hbond_angle_DHA
N4 H1N4 N2 . 0.881(16) 2.066(15) 2.6922(14) 127.3(12)
N4 H2N4 N1 2_546 0.904(16) 2.163(16) 3.0274(14) 159.7(14)

loop_
_geom_torsion_atom_site_label_1
_geom_torsion_atom_site_label_2
_geom_torsion_atom_site_label_3
_geom_torsion_atom_site_label_4
_geom_torsion
C5 C1 C2 N1 0.57(16)
N2 C1 C2 N1 -178.53(10)
C1 C2 N1 C3 0.34(16)
C2 N1 C3 C4 -1.12(16)
N1 C3 C4 C5 0.96(17)
C3 C4 C5 C1 0.01(16)
C2 C1 C5 C4 -0.72(15)
N2 C1 C5 C4 178.28(10)
C2 C1 N2 N3 176.88(9)
C5 C1 N2 N3 -2.14(15)
C1 N2 N3 C6 -179.80(8)
N2 N3 C6 C11 -176.92(9)
N2 N3 C6 C7 1.96(15)
N3 C6 C7 N4 2.90(17)
C11 C6 C7 N4 -178.27(10)
N3 C6 C7 C8 -177.68(9)
C11 C6 C7 C8 1.15(15)
N4 C7 C8 C9 179.05(10)
C6 C7 C8 C9 -0.39(15)
C7 C8 C9 C10 -0.88(17)
C8 C9 C10 C11 1.36(17)
C9 C10 C11 C6 -0.56(17)
N3 C6 C11 C10 178.29(9)
C7 C6 C11 C10 -0.69(16)
C1 N2 N3 C6 -179.80(8)

_cod_database_fobs_code 2242544
